data_1541171
loop_
_publ_author_name
'Riebe, H.J.'
'Keller, H.L.'

_publ_section_title
;
 Darstellung und Kristallstruktur der ersten Vertreter des neuen
 Verbindungstyps Pb4 (Si O4) X4 mit X= Cl, Br
;
_journal_name_full 'Zeitschrift fuer Anorganische und Allgemeine Chemie'
_journal_page_first 182
_journal_page_last 190
_journal_volume 574
_journal_year 1989
_chemical_formula_sum 'Br4 O4 Pb4 Si'
_chemical_name_systematic 'Pb4 (Si O4) Br4'
_space_group_IT_number 14
_symmetry_space_group_name_Hall '-P 2ybc'
_symmetry_space_group_name_H-M 'P 1 21/c 1'
_cell_angle_alpha 90
_cell_angle_beta 92.4
_cell_angle_gamma 90
_cell_formula_units_Z 4
_cell_length_a 9
_cell_length_b 16.217
_cell_length_c 8.404
_cell_volume 1225.513
_citation_journal_id_ASTM ZAACAB
_cod_data_source_file Riebe_ZAACAB_1989_411.cif
_cod_data_source_block Br4O4Pb4Si1
_cod_original_formula_sum 'Br4 O4 Pb4 Si1'
_cod_database_code 1541171

loop_
_symmetry_equiv_pos_as_xyz
x,y,z
-x,y+1/2,-z+1/2
-x,-y,-z
x,-y-1/2,z-1/2

loop_
_atom_site_label
_atom_site_type_symbol
_atom_site_fract_x
_atom_site_fract_y
_atom_site_fract_z
_atom_site_occupancy
_atom_site_U_iso_or_equiv
Br3 Br-1 0.1285 0.114 0.3807 1 0.0
Pb1 Pb+2 0.4401 0.2024 0.4885 1 0.0
Br2 Br-1 0.2777 0.152 0.8634 1 0.0
Si1 Si+4 0.633 0.3501 0.6416 1 0.0
O4 O-2 0.472 0.173 0.225 1 0.0
Br5 Br-1 0.5 0.5 0 1 0.0
Br4 Br-1 0 0 0 1 0.0
Br1 Br-1 0.8182 0.121 0.659 1 0.0
O1 O-2 0.62 0.048 0.102 1 0.0
Pb3 Pb+2 0.8336 0.0174 0.306 1 0.0
O3 O-2 0.652 0.209 0.986 1 0.0
O2 O-2 0.78 0.34 0.765 1 0.0
Pb2 Pb+2 0.8835 0.2416 0.9231 1 0.0
Pb4 Pb+2 0.349 0.0328 0.1428 1 0.0
